data_7153515
loop_
_publ_author_name
'Faraoni, Raffaella'
'Blanzat, Muriel'
'Kubicek, Stefan'
'Braun, Christophe'
'Schweizer, W. Bernd'
'Gramlich, Volker'
'Diederich, Fran&#xFFFD;ois'

_publ_section_title
;
 New Rebek imide-type receptors for adenine featuring acetylene-linked
 ?-stacking platformsElectronic supplementary information (ESI) available:
 synthetic protocols, binding studies and Job plot analysis. See
 http://www.rsc.org/suppdata/ob/b4/b404311a/.
;
_journal_issue 14
_journal_name_full 'Organic &amp;  Biomolecular Chemistry'
_journal_page_first 1962
_journal_page_last 1964
_journal_paper_doi 10.1039/b404311a
_journal_volume 2
_journal_year 2004
_chemical_compound_source 'Diederich Group'
_chemical_formula_moiety 'C22 H22 N2 O2 '
_chemical_formula_sum 'C22 H22 N2 O2'
_chemical_formula_weight 346.430
_chemical_name_systematic
;
?
;
_space_group_IT_number 14
_symmetry_cell_setting monoclinic
_symmetry_space_group_name_Hall '-P 2yab'
_symmetry_space_group_name_H-M 'P 1 21/a 1'
_audit_creation_method maXus
_cell_angle_alpha 90.00
_cell_angle_beta 107.7345(8)
_cell_angle_gamma 90.00
_cell_formula_units_Z 8
_cell_length_a 14.9171(2)
_cell_length_b 12.9531(2)
_cell_length_c 19.9159(3)
_cell_measurement_reflns_used 9267
_cell_measurement_temperature 172
_cell_measurement_theta_max 28.700
_cell_measurement_theta_min 0.998
_cell_volume 3665.33(9)
_computing_cell_refinement 'HKL Scalepack (Otwinowski & Minor 1997)'
_computing_data_collection KappaCCD
_computing_data_reduction 'Denzo and Scalepak (Otwinowski & Minor, 1997)'
_computing_structure_refinement 'SHELXL-97 (Sheldrick, 1997)'
_computing_structure_solution 'SIR97 (Altomare, 1999)'
_diffrn_measured_fraction_theta_full 0.995
_diffrn_measured_fraction_theta_max 0.995
_diffrn_measurement_device KappaCCD
_diffrn_measurement_method CCD
_diffrn_orient_matrix_type X=UH
_diffrn_orient_matrix_UB_11 0.03694
_diffrn_orient_matrix_UB_12 0.00705
_diffrn_orient_matrix_UB_13 0.05949
_diffrn_orient_matrix_UB_21 -0.03468
_diffrn_orient_matrix_UB_22 0.06763
_diffrn_orient_matrix_UB_23 0.01352
_diffrn_orient_matrix_UB_31 -0.02787
_diffrn_orient_matrix_UB_32 -0.02207
_diffrn_orient_matrix_UB_33 0.03892
_diffrn_radiation_source 'fine-focus sealed tube'
_diffrn_radiation_type ' MoK\a'
_diffrn_radiation_wavelength_id all
_diffrn_reflns_av_R_equivalents 0.030
_diffrn_reflns_limit_h_max 20
_diffrn_reflns_limit_h_min -20
_diffrn_reflns_limit_k_max 17
_diffrn_reflns_limit_k_min -17
_diffrn_reflns_limit_l_max 26
_diffrn_reflns_limit_l_min -26
_diffrn_reflns_number 17878
_diffrn_reflns_theta_full 28.70
_diffrn_reflns_theta_max 28.70
_diffrn_reflns_theta_min 2.04
_exptl_absorpt_coefficient_mu 0.081
_exptl_absorpt_correction_type none
_exptl_crystal_colour Colourless
_exptl_crystal_density_diffrn 1.256
_exptl_crystal_density_method 'not measured'
_exptl_crystal_description Cube
_exptl_crystal_size_max .3
_exptl_crystal_size_mid .2
_exptl_crystal_size_min .2
_refine_diff_density_max 0.315
_refine_diff_density_min -0.252
_refine_diff_density_rms 0.054
_refine_ls_extinction_method none
_refine_ls_goodness_of_fit_ref 1.053
_refine_ls_hydrogen_treatment refall
_refine_ls_matrix_type full
_refine_ls_number_parameters 645
_refine_ls_number_reflns 9409
_refine_ls_number_restraints 0
_refine_ls_restrained_S_all 1.053
_refine_ls_R_factor_all 0.0671
_refine_ls_R_factor_gt 0.0485
_refine_ls_shift/su_max 0.352
_refine_ls_shift/su_mean 0.035
_refine_ls_structure_factor_coef Fsqd
_refine_ls_weighting_details 'calc w=1/[\s^2^(Fo^2^)+ (0.1000P)^2^+0.0000P] where P=(Fo^2^+2Fc^2^)/3'
_refine_ls_weighting_scheme calc
_refine_ls_wR_factor_gt 0.1391
_refine_ls_wR_factor_ref 0.1541
_reflns_number_gt 7284
_reflns_number_total 9409
_reflns_threshold_expression >2sigma(I)
_cod_data_source_file b404311asup1.cif
_cod_data_source_block compound_6
_cod_depositor_comments
;
The following automatic conversions were performed:

'_symmetry_cell_setting' value 'Monoclinic' changed to 'monoclinic'
according to /home/saulius/struct/CIF-dictionaries/cif_core.dic
dictionary named 'cif_core.dic' version 2.4.2 from 2011-04-26.

Automatic conversion script
Id: cif_fix_values 1891 2012-01-12 08:04:46Z andrius 
;
_cod_original_sg_symbol_H-M 'P 21/a        '
_cod_original_formula_sum 'C22 H22 N2 O2 '
_cod_database_code 7153515

loop_
_symmetry_equiv_pos_as_xyz
+X,+Y,+Z
-X,-Y,-Z
'-X+ 1/2,+Y+ 1/2,-Z'
'+X+ 1/2,-Y+ 1/2,+Z'

loop_
_atom_site_label
_atom_site_type_symbol
_atom_site_fract_x
_atom_site_fract_y
_atom_site_fract_z
_atom_site_U_iso_or_equiv
_atom_site_adp_type
_atom_site_occupancy
_atom_site_symmetry_multiplicity
_atom_site_calc_flag
O25 O 0.61111(8) 0.26923(8) 0.33812(5) 0.0393(2) Uani 1 1 d
O26 O 0.55871(8) 0.26621(8) 0.10355(5) 0.0433(3) Uani 1 1 d
O51 O 0.39686(8) 0.84691(7) 0.31260(5) 0.0399(2) Uani 1 1 d
O52 O 0.34755(7) 0.52852(7) 0.37969(5) 0.0352(2) Uani 1 1 d
N23 N 0.33753(8) 0.60099(9) 0.20959(5) 0.0321(3) Uani 1 1 d
N24 N 0.59486(8) 0.26072(9) 0.22195(5) 0.0283(2) Uani 1 1 d
N49 N 0.59353(7) 0.49004(8) 0.23567(5) 0.0278(2) Uani 1 1 d
N50 N 0.35261(7) 0.69328(8) 0.34519(5) 0.0270(2) Uani 1 1 d
C1 C 0.59392(9) 0.21653(10) 0.28489(6) 0.0279(3) Uani 1 1 d
C2 C 0.56972(9) 0.10254(10) 0.28369(6) 0.0279(3) Uani 1 1 d
C3 C 0.46290(9) 0.09030(11) 0.27074(7) 0.0300(3) Uani 1 1 d
C4 C 0.39790(9) 0.12131(10) 0.19704(7) 0.0305(3) Uani 1 1 d
C5 C 0.43855(10) 0.08103(11) 0.13925(7) 0.0316(3) Uani 1 1 d
C6 C 0.54508(9) 0.09913(10) 0.15325(6) 0.0299(3) Uani 1 1 d
C7 C 0.56605(9) 0.21478(10) 0.15598(7) 0.0300(3) Uani 1 1 d
C8 C 0.59805(10) 0.05070(11) 0.22421(7) 0.0311(3) Uani 1 1 d
C9 C 0.62161(11) 0.05350(12) 0.35486(7) 0.0375(3) Uani 1 1 d
C10 C 0.30036(11) 0.07282(14) 0.18755(10) 0.0439(4) Uani 1 1 d
C11 C 0.57574(13) 0.05158(13) 0.09320(8) 0.0417(4) Uani 1 1 d
C12 C 0.38417(9) 0.23452(11) 0.18894(7) 0.0307(3) Uani 1 1 d
C13 C 0.36869(9) 0.32436(11) 0.17709(7) 0.0309(3) Uani 1 1 d
C14 C 0.35332(9) 0.43216(10) 0.16289(7) 0.0285(3) Uani 1 1 d
C15 C 0.33917(9) 0.47323(11) 0.09651(7) 0.0308(3) Uani 1 1 d
C16 C 0.32354(9) 0.57997(11) 0.08532(6) 0.0306(3) Uani 1 1 d
C17 C 0.30927(11) 0.62778(13) 0.01874(7) 0.0410(3) Uani 1 1 d
C18 C 0.29511(12) 0.73131(14) 0.01078(8) 0.0466(4) Uani 1 1 d
C19 C 0.29469(12) 0.79316(13) 0.06917(9) 0.0456(4) Uani 1 1 d
C20 C 0.30885(11) 0.75019(12) 0.13429(8) 0.0400(3) Uani 1 1 d
C21 C 0.32329(9) 0.64253(11) 0.14360(7) 0.0306(3) Uani 1 1 d
C22 C 0.35187(9) 0.50133(11) 0.21796(7) 0.0304(3) Uani 1 1 d
C27 C 0.38098(9) 0.79482(10) 0.35864(6) 0.0278(3) Uani 1 1 d
C28 C 0.38927(9) 0.83638(9) 0.43208(6) 0.0267(3) Uani 1 1 d
C29 C 0.49227(9) 0.83121(10) 0.48023(7) 0.0271(3) Uani 1 1 d
C30 C 0.53396(8) 0.72172(10) 0.49901(6) 0.0258(3) Uani 1 1 d
C31 C 0.46220(9) 0.65145(10) 0.51859(6) 0.0258(3) Uani 1 1 d
C32 C 0.36008(8) 0.65819(10) 0.46937(6) 0.0252(3) Uani 1 1 d
C33 C 0.35357(9) 0.61946(10) 0.39552(6) 0.0255(3) Uani 1 1 d
C34 C 0.32789(9) 0.77040(10) 0.46400(7) 0.0274(3) Uani 1 1 d
C35 C 0.35709(11) 0.94924(11) 0.42424(8) 0.0359(3) Uani 1 1 d
C36 C 0.62437(10) 0.72753(12) 0.56239(7) 0.0347(3) Uani 1 1 d
C37 C 0.29755(10) 0.58993(12) 0.49918(7) 0.0322(3) Uani 1 1 d
C38 C 0.55831(8) 0.67958(10) 0.43768(6) 0.0271(3) Uani 1 1 d
C39 C 0.57410(9) 0.65057(10) 0.38533(7) 0.0286(3) Uani 1 1 d
C40 C 0.58140(9) 0.62371(10) 0.31708(6) 0.0276(3) Uani 1 1 d
C41 C 0.57088(10) 0.69795(11) 0.26619(7) 0.0347(3) Uani 1 1 d
C42 C 0.57014(10) 0.66973(10) 0.19757(7) 0.0320(3) Uani 1 1 d
C43 C 0.55502(13) 0.74156(12) 0.14148(8) 0.0438(4) Uani 1 1 d
C44 C 0.54977(12) 0.70908(13) 0.07536(8) 0.0444(4) Uani 1 1 d
C45 C 0.55924(10) 0.60371(12) 0.06189(7) 0.0365(3) Uani 1 1 d
C46 C 0.57505(9) 0.53195(11) 0.11464(7) 0.0310(3) Uani 1 1 d
C47 C 0.58051(8) 0.56382(10) 0.18403(6) 0.0269(3) Uani 1 1 d
C48 C 0.59350(9) 0.51970(11) 0.29900(7) 0.0279(3) Uani 1 1 d
H3A H 0.4461(10) 0.1305(12) 0.3071(8) 0.032(4) Uiso 1 1 d
H8A H 0.5844(11) -0.0267(13) 0.2222(8) 0.036(4) Uiso 1 1 d
H34A H 0.3327(11) 0.7968(13) 0.5125(9) 0.037(4) Uiso 1 1 d
H36A H 0.6094(12) 0.7587(14) 0.6039(9) 0.047(5) Uiso 1 1 d
H31A H 0.4597(10) 0.6714(11) 0.5641(8) 0.027(3) Uiso 1 1 d
H31B H 0.4828(10) 0.5775(12) 0.5217(7) 0.031(4) Uiso 1 1 d
H5A H 0.4295(11) 0.0047(14) 0.1338(8) 0.041(4) Uiso 1 1 d
H3B H 0.4520(10) 0.0156(13) 0.2777(8) 0.033(4) Uiso 1 1 d
H35A H 0.3607(11) 0.9786(13) 0.4733(9) 0.041(4) Uiso 1 1 d
H8B H 0.6687(12) 0.0590(12) 0.2325(8) 0.038(4) Uiso 1 1 d
H29A H 0.5325(11) 0.8719(13) 0.4585(8) 0.034(4) Uiso 1 1 d
H29B H 0.4927(10) 0.8672(12) 0.5247(8) 0.029(3) Uiso 1 1 d
H36B H 0.6728(12) 0.7755(13) 0.5504(9) 0.044(4) Uiso 1 1 d
H48 H 0.6029(10) 0.4656(12) 0.3336(8) 0.029(4) Uiso 1 1 d
H11 H 0.5607(13) -0.0239(17) 0.0878(10) 0.058(5) Uiso 1 1 d
H34B H 0.2601(12) 0.7767(12) 0.4344(8) 0.039(4) Uiso 1 1 d
H9 H 0.6052(12) -0.0230(15) 0.3530(9) 0.048(5) Uiso 1 1 d
H5B H 0.4033(11) 0.1125(12) 0.0904(8) 0.035(4) Uiso 1 1 d
H35B H 0.3998(12) 0.9909(14) 0.4045(9) 0.046(5) Uiso 1 1 d
H36C H 0.6512(12) 0.6577(14) 0.5755(9) 0.043(4) Uiso 1 1 d
H9B H 0.6006(12) 0.0847(13) 0.3942(9) 0.041(4) Uiso 1 1 d
H46 H 0.5786(10) 0.4563(12) 0.1054(8) 0.031(4) Uiso 1 1 d
H43 H 0.5471(12) 0.8164(15) 0.1519(9) 0.053(5) Uiso 1 1 d
H37A H 0.3011(11) 0.6115(13) 0.5476(9) 0.038(4) Uiso 1 1 d
H15 H 0.3377(11) 0.4298(14) 0.0567(9) 0.043(4) Uiso 1 1 d
H37B H 0.3194(12) 0.5159(15) 0.5029(9) 0.045(5) Uiso 1 1 d
H37C H 0.2313(12) 0.5931(13) 0.4680(9) 0.041(4) Uiso 1 1 d
H11B H 0.5378(14) 0.0868(16) 0.0474(11) 0.062(6) Uiso 1 1 d
H41 H 0.5643(12) 0.7711(14) 0.2771(9) 0.050(5) Uiso 1 1 d
H9C H 0.6918(14) 0.0607(15) 0.3670(10) 0.056(5) Uiso 1 1 d
H19 H 0.2842(14) 0.8672(17) 0.0614(11) 0.063(6) Uiso 1 1 d
H22 H 0.3631(11) 0.4732(13) 0.2658(9) 0.040(4) Uiso 1 1 d
H24 H 0.6000(11) 0.3294(14) 0.2216(8) 0.036(4) Uiso 1 1 d
H35C H 0.2914(13) 0.9556(14) 0.3928(9) 0.048(5) Uiso 1 1 d
H50 H 0.3521(12) 0.6682(14) 0.3010(10) 0.050(5) Uiso 1 1 d
H45 H 0.5520(13) 0.5811(14) 0.0129(10) 0.049(5) Uiso 1 1 d
H10A H 0.2746(13) 0.0936(15) 0.2255(10) 0.050(5) Uiso 1 1 d
H10B H 0.3065(13) -0.0064(16) 0.1881(10) 0.059(5) Uiso 1 1 d
H44 H 0.5382(15) 0.7595(16) 0.0358(11) 0.066(6) Uiso 1 1 d
H20 H 0.3117(12) 0.7923(14) 0.1773(10) 0.050(5) Uiso 1 1 d
H17 H 0.3103(14) 0.5844(16) -0.0203(10) 0.059(5) Uiso 1 1 d
H10C H 0.2538(14) 0.0942(15) 0.1411(10) 0.060(5) Uiso 1 1 d
H11C H 0.6462(15) 0.0645(17) 0.0993(11) 0.069(6) Uiso 1 1 d
H18 H 0.2853(15) 0.7602(17) -0.0351(12) 0.069(6) Uiso 1 1 d

loop_
_atom_site_aniso_label
_atom_site_aniso_U_11
_atom_site_aniso_U_22
_atom_site_aniso_U_33
_atom_site_aniso_U_23
_atom_site_aniso_U_13
_atom_site_aniso_U_12
O25 0.0556(6) 0.0335(5) 0.0281(5) -0.0071(4) 0.0117(4) -0.0039(5)
O26 0.0703(7) 0.0343(6) 0.0282(5) -0.0001(4) 0.0193(5) -0.0071(5)
O51 0.0640(7) 0.0275(5) 0.0309(5) 0.0017(4) 0.0185(5) -0.0052(5)
O52 0.0540(6) 0.0240(5) 0.0304(5) -0.0058(4) 0.0168(4) -0.0078(4)
N23 0.0397(6) 0.0321(6) 0.0239(5) -0.0024(4) 0.0086(4) 0.0005(5)
N24 0.0348(6) 0.0242(6) 0.0270(5) -0.0025(4) 0.0109(4) -0.0041(4)
N49 0.0305(5) 0.0259(5) 0.0274(5) -0.0019(4) 0.0095(4) 0.0012(4)
N50 0.0355(6) 0.0238(5) 0.0213(5) -0.0034(4) 0.0080(4) -0.0026(4)
C1 0.0295(6) 0.0289(7) 0.0249(6) -0.0032(5) 0.0075(5) 0.0006(5)
C2 0.0331(6) 0.0259(6) 0.0233(6) -0.0001(5) 0.0066(5) 0.0018(5)
C3 0.0363(7) 0.0260(7) 0.0289(6) 0.0023(5) 0.0115(5) -0.0003(5)
C4 0.0300(6) 0.0281(7) 0.0323(6) 0.0011(5) 0.0077(5) -0.0026(5)
C5 0.0389(7) 0.0259(7) 0.0266(6) -0.0038(5) 0.0050(5) -0.0028(5)
C6 0.0389(7) 0.0268(7) 0.0241(6) -0.0039(5) 0.0098(5) -0.0001(5)
C7 0.0356(6) 0.0297(7) 0.0265(6) -0.0032(5) 0.0124(5) -0.0010(5)
C8 0.0369(7) 0.0272(7) 0.0288(6) -0.0026(5) 0.0093(5) 0.0041(5)
C9 0.0447(8) 0.0345(8) 0.0274(7) 0.0026(6) 0.0022(6) 0.0050(6)
C10 0.0340(7) 0.0458(9) 0.0498(9) 0.0007(8) 0.0096(7) -0.0091(7)
C11 0.0588(10) 0.0370(8) 0.0334(7) -0.0086(6) 0.0203(7) 0.0007(7)
C12 0.0291(6) 0.0341(7) 0.0281(6) 0.0005(5) 0.0074(5) 0.0013(5)
C13 0.0305(6) 0.0344(7) 0.0271(6) -0.0011(5) 0.0075(5) 0.0027(5)
C14 0.0260(6) 0.0304(7) 0.0284(6) -0.0018(5) 0.0071(5) 0.0011(5)
C15 0.0319(6) 0.0346(7) 0.0255(6) -0.0039(5) 0.0083(5) 0.0021(5)
C16 0.0294(6) 0.0363(7) 0.0250(6) 0.0012(5) 0.0066(5) 0.0017(5)
C17 0.0509(8) 0.0457(9) 0.0252(6) 0.0026(6) 0.0099(6) 0.0058(7)
C18 0.0558(9) 0.0481(10) 0.0328(8) 0.0106(7) 0.0091(7) 0.0063(7)
C19 0.0557(9) 0.0348(8) 0.0419(8) 0.0069(7) 0.0085(7) 0.0057(7)
C20 0.0505(9) 0.0321(7) 0.0353(7) 0.0008(6) 0.0101(6) 0.0032(6)
C21 0.0313(6) 0.0325(7) 0.0267(6) -0.0004(5) 0.0070(5) 0.0006(5)
C22 0.0336(6) 0.0326(7) 0.0247(6) -0.0005(5) 0.0082(5) 0.0002(5)
C27 0.0328(6) 0.0244(6) 0.0260(6) 0.0000(5) 0.0088(5) -0.0002(5)
C28 0.0311(6) 0.0217(6) 0.0279(6) -0.0045(5) 0.0101(5) -0.0004(5)
C29 0.0296(6) 0.0238(6) 0.0297(6) -0.0062(5) 0.0115(5) -0.0044(5)
C30 0.0271(6) 0.0272(6) 0.0245(6) -0.0047(5) 0.0099(5) -0.0011(5)
C31 0.0313(6) 0.0261(6) 0.0217(5) -0.0012(5) 0.0107(5) 0.0000(5)
C32 0.0280(6) 0.0255(6) 0.0237(6) -0.0037(5) 0.0100(5) -0.0044(5)
C33 0.0291(6) 0.0241(6) 0.0241(6) -0.0026(5) 0.0093(5) -0.0040(5)
C34 0.0269(6) 0.0283(7) 0.0277(6) -0.0063(5) 0.0094(5) -0.0007(5)
C35 0.0420(8) 0.0238(7) 0.0403(8) -0.0050(6) 0.0103(6) 0.0029(6)
C36 0.0304(6) 0.0413(8) 0.0305(7) -0.0059(6) 0.0066(5) -0.0015(6)
C37 0.0356(7) 0.0358(8) 0.0286(6) -0.0018(6) 0.0150(6) -0.0082(6)
C38 0.0255(6) 0.0273(6) 0.0294(6) -0.0006(5) 0.0099(5) 0.0005(5)
C39 0.0273(6) 0.0299(7) 0.0295(6) -0.0020(5) 0.0099(5) 0.0000(5)
C40 0.0268(6) 0.0299(6) 0.0274(6) -0.0032(5) 0.0100(5) 0.0003(5)
C41 0.0461(8) 0.0277(7) 0.0328(7) -0.0033(6) 0.0158(6) 0.0032(6)
C42 0.0405(7) 0.0274(7) 0.0305(6) -0.0006(5) 0.0142(6) 0.0012(5)
C43 0.0696(11) 0.0289(8) 0.0361(8) 0.0021(6) 0.0209(7) 0.0033(7)
C44 0.0642(10) 0.0379(8) 0.0331(7) 0.0062(6) 0.0181(7) 0.0024(7)
C45 0.0411(7) 0.0436(8) 0.0268(6) -0.0024(6) 0.0131(6) -0.0004(6)
C46 0.0319(6) 0.0333(7) 0.0290(6) -0.0049(5) 0.0111(5) 0.0003(5)
C47 0.0257(6) 0.0293(7) 0.0265(6) -0.0018(5) 0.0091(5) -0.0003(5)
C48 0.0279(6) 0.0295(7) 0.0265(6) -0.0011(5) 0.0085(5) 0.0008(5)

loop_
_atom_type_symbol
_atom_type_description
_atom_type_scat_dispersion_real
_atom_type_scat_dispersion_imag
_atom_type_scat_source
C C 0.0033 0.0016 'International Tables Vol C Tables 4.2.6.8 and 6.1.1.4'
H H 0.0000 0.0000 'International Tables Vol C Tables 4.2.6.8 and 6.1.1.4'
N N 0.0061 0.0033 'International Tables Vol C Tables 4.2.6.8 and 6.1.1.4'
O O 0.0106 0.0060 'International Tables Vol C Tables 4.2.6.8 and 6.1.1.4'

loop_
_diffrn_radiation_wavelength
0.71073

loop_
_geom_angle_atom_site_label_1
_geom_angle_atom_site_label_2
_geom_angle_atom_site_label_3
_geom_angle
C22 N23 C21 118.59(11)
C1 N24 C7 126.60(11)
C48 N49 C47 118.18(11)
C33 N50 C27 125.63(10)
O25 C1 N24 119.91(12)
O25 C1 C2 122.92(11)
N24 C1 C2 117.16(10)
C1 C2 C8 108.58(10)
C1 C2 C9 109.77(11)
C8 C2 C9 110.73(11)
C1 C2 C3 109.33(10)
C8 C2 C3 109.91(10)
C9 C2 C3 108.50(11)
C2 C3 C4 116.70(10)
C12 C4 C10 107.19(12)
C12 C4 C3 112.72(11)
C10 C4 C3 107.82(12)
C12 C4 C5 108.98(11)
C10 C4 C5 109.91(12)
C3 C4 C5 110.15(11)
C6 C5 C4 115.43(10)
C7 C6 C8 109.09(11)
C7 C6 C11 108.35(11)
C8 C6 C11 111.30(12)
C7 C6 C5 110.08(11)
C8 C6 C5 108.56(11)
C11 C6 C5 109.44(11)
O26 C7 N24 120.00(12)
O26 C7 C6 122.90(12)
N24 C7 C6 117.10(11)
C2 C8 C6 110.43(11)
C13 C12 C4 174.83(14)
C12 C13 C14 178.10(14)
C15 C14 C22 117.54(12)
C15 C14 C13 122.32(12)
C22 C14 C13 120.15(11)
C14 C15 C16 119.96(12)
C15 C16 C21 118.26(12)
C15 C16 C17 123.12(13)
C21 C16 C17 118.61(13)
C18 C17 C16 120.86(14)
C17 C18 C19 120.18(14)
C20 C19 C18 120.76(15)
C19 C20 C21 119.94(14)
N23 C21 C20 118.95(12)
N23 C21 C16 121.40(12)
C20 C21 C16 119.65(12)
N23 C22 C14 124.24(12)
O51 C27 N50 119.94(11)
O51 C27 C28 123.21(11)
N50 C27 C28 116.84(10)
C34 C28 C27 108.52(10)
C34 C28 C35 111.58(11)
C27 C28 C35 107.90(11)
C34 C28 C29 109.06(10)
C27 C28 C29 110.74(10)
C35 C28 C29 109.04(11)
C28 C29 C30 116.11(10)
C38 C30 C36 108.66(10)
C38 C30 C31 110.76(10)
C36 C30 C31 108.83(10)
C38 C30 C29 108.66(10)
C36 C30 C29 109.86(10)
C31 C30 C29 110.06(10)
C32 C31 C30 115.65(10)
C34 C32 C37 111.22(11)
C34 C32 C33 108.61(10)
C37 C32 C33 108.42(10)
C34 C32 C31 109.12(10)
C37 C32 C31 108.75(10)
C33 C32 C31 110.72(10)
O52 C33 N50 119.91(11)
O52 C33 C32 123.06(11)
N50 C33 C32 117.02(10)
C32 C34 C28 110.32(10)
C39 C38 C30 175.52(13)
C38 C39 C40 171.91(13)
C41 C40 C48 118.21(11)
C41 C40 C39 120.28(12)
C48 C40 C39 121.39(12)
C40 C41 C42 119.97(13)
C41 C42 C47 117.80(12)
C41 C42 C43 123.05(13)
C47 C42 C43 119.08(12)
C44 C43 C42 120.51(14)
C43 C44 C45 120.31(14)
C46 C45 C44 121.11(13)
C45 C46 C47 119.66(13)
N49 C47 C42 122.02(11)
N49 C47 C46 118.63(12)
C42 C47 C46 119.33(12)
N49 C48 C40 123.78(12)
C1 N24 H24 116.4(10)
C7 N24 H24 115.0(10)
C33 N50 H50 115.9(11)
C27 N50 H50 115.3(11)
C2 C3 H3A 107.7(9)
C4 C3 H3A 109.5(9)
C2 C3 H3B 106.2(9)
C4 C3 H3B 107.6(9)
H3A C3 H3B 108.8(12)
C6 C5 H5A 105.5(9)
C4 C5 H5A 110.1(9)
C6 C5 H5B 108.0(9)
C4 C5 H5B 111.3(8)
H5A C5 H5B 105.9(12)
C2 C8 H8A 111.2(8)
C6 C8 H8A 109.0(9)
C2 C8 H8B 110.1(9)
C6 C8 H8B 108.9(9)
H8A C8 H8B 107.1(12)
C2 C9 H9 108.8(10)
C2 C9 H9B 111.2(9)
H9 C9 H9B 106.8(14)
C2 C9 H9C 112.4(11)
H9 C9 H9C 108.7(15)
H9B C9 H9C 108.8(14)
C4 C10 H10A 111.7(11)
C4 C10 H10B 109.1(11)
H10A C10 H10B 108.6(15)
C4 C10 H10C 111.1(11)
H10A C10 H10C 107.8(15)
H10B C10 H10C 108.5(16)
C6 C11 H11 111.4(11)
C6 C11 H11B 107.5(11)
H11 C11 H11B 107.2(16)
C6 C11 H11C 112.1(12)
H11 C11 H11C 110.9(16)
H11B C11 H11C 107.4(16)
C14 C15 H15 121.4(10)
C16 C15 H15 118.7(10)
C18 C17 H17 121.4(12)
C16 C17 H17 117.7(12)
C17 C18 H18 118.0(13)
C19 C18 H18 121.8(13)
C20 C19 H19 121.4(12)
C18 C19 H19 117.8(12)
C19 C20 H20 122.7(10)
C21 C20 H20 117.3(10)
N23 C22 H22 117.4(10)
C14 C22 H22 118.3(10)
C28 C29 H29A 109.0(9)
C30 C29 H29A 109.9(9)
C28 C29 H29B 105.5(8)
C30 C29 H29B 108.6(9)
H29A C29 H29B 107.4(12)
C32 C31 H31A 105.8(9)
C30 C31 H31A 108.1(9)
C32 C31 H31B 108.5(8)
C30 C31 H31B 110.9(8)
H31A C31 H31B 107.5(12)
C32 C34 H34A 109.1(9)
C28 C34 H34A 109.5(9)
C32 C34 H34B 110.9(9)
C28 C34 H34B 109.6(9)
H34A C34 H34B 107.4(13)
C28 C35 H35A 109.3(9)
C28 C35 H35B 109.7(10)
H35A C35 H35B 108.5(13)
C28 C35 H35C 111.2(11)
H35A C35 H35C 108.8(13)
H35B C35 H35C 109.4(14)
C30 C36 H36A 109.6(10)
C30 C36 H36B 109.8(9)
H36A C36 H36B 107.2(14)
C30 C36 H36C 110.7(10)
H36A C36 H36C 108.7(14)
H36B C36 H36C 110.8(14)
C32 C37 H37A 110.9(10)
C32 C37 H37B 110.8(9)
H37A C37 H37B 106.2(13)
C32 C37 H37C 109.9(10)
H37A C37 H37C 110.2(13)
H37B C37 H37C 108.8(14)
C40 C41 H41 120.6(10)
C42 C41 H41 119.4(10)
C44 C43 H43 121.5(10)
C42 C43 H43 118.0(10)
C43 C44 H44 120.4(12)
C45 C44 H44 119.2(12)
C46 C45 H45 119.8(11)
C44 C45 H45 119.1(11)
C45 C46 H46 122.0(8)
C47 C46 H46 118.2(8)
N49 C48 H48 115.5(9)
C40 C48 H48 120.8(9)

loop_
_geom_bond_atom_site_label_1
_geom_bond_atom_site_label_2
_geom_bond_distance
O25 C1 1.2206(15)
O26 C7 1.2150(16)
O51 C27 1.2184(15)
O52 C33 1.2156(15)
N23 C22 1.3109(18)
N23 C21 1.3753(16)
N24 C1 1.3819(16)
N24 C7 1.3860(16)
N49 C48 1.3188(16)
N49 C47 1.3737(17)
N50 C33 1.3823(16)
N50 C27 1.3827(16)
C1 C2 1.5185(18)
C2 C8 1.5289(18)
C2 C9 1.5308(18)
C2 C3 1.5429(18)
C3 C4 1.5456(18)
C4 C12 1.4827(19)
C4 C10 1.543(2)
C4 C5 1.5458(19)
C5 C6 1.5453(19)
C6 C7 1.5280(18)
C6 C8 1.5280(18)
C6 C11 1.5336(18)
C12 C13 1.196(2)
C13 C14 1.4292(19)
C14 C15 1.3803(18)
C14 C22 1.4216(18)
C15 C16 1.409(2)
C16 C21 1.4165(18)
C16 C17 1.4197(19)
C17 C18 1.359(2)
C18 C19 1.414(2)
C19 C20 1.367(2)
C20 C21 1.415(2)
C27 C28 1.5277(17)
C28 C34 1.5256(18)
C28 C35 1.5318(18)
C28 C29 1.5450(17)
C29 C30 1.5481(18)
C30 C38 1.4806(16)
C30 C36 1.5429(18)
C30 C31 1.5429(17)
C31 C32 1.5426(17)
C32 C34 1.5242(18)
C32 C37 1.5304(18)
C32 C33 1.5288(16)
C38 C39 1.1971(18)
C39 C40 1.4390(17)
C40 C41 1.3711(19)
C40 C48 1.4201(18)
C41 C42 1.4113(18)
C42 C47 1.4157(19)
C42 C43 1.418(2)
C43 C44 1.362(2)
C44 C45 1.406(2)
C45 C46 1.368(2)
C46 C47 1.4207(17)
N24 H24 0.894(18)
N50 H50 0.936(19)
C3 H3A 0.985(16)
C3 H3B 0.997(16)
C5 H5A 0.999(18)
C5 H5B 1.038(16)
C8 H8A 1.021(17)
C8 H8B 1.022(16)
C9 H9 1.019(19)
C9 H9B 1.013(17)
C9 H9C 1.004(19)
C10 H10A 0.984(19)
C10 H10B 1.03(2)
C10 H10C 1.01(2)
C11 H11 1.00(2)
C11 H11B 1.02(2)
C11 H11C 1.03(2)
C15 H15 0.967(18)
C17 H17 0.96(2)
C18 H18 0.96(2)
C19 H19 0.98(2)
C20 H20 1.005(19)
C22 H22 0.986(16)
C29 H29A 0.992(17)
C29 H29B 1.000(15)
C31 H31A 0.955(15)
C31 H31B 1.002(16)
C34 H34A 1.007(16)
C34 H34B 1.006(17)
C35 H35A 1.035(17)
C35 H35B 1.002(18)
C35 H35C 0.992(18)
C36 H36A 1.005(17)
C36 H36B 1.035(17)
C36 H36C 0.992(18)
C37 H37A 0.989(16)
C37 H37B 1.009(18)
C37 H37C 0.994(17)
C41 H41 0.984(19)
C43 H43 1.01(2)
C44 H44 1.00(2)
C45 H45 0.993(18)
C46 H46 1.002(16)
C48 H48 0.963(16)

loop_
_geom_torsion_atom_site_label_1
_geom_torsion_atom_site_label_2
_geom_torsion_atom_site_label_3
_geom_torsion_atom_site_label_4
_geom_torsion
C7 N24 C1 O25 -171.66(12)
C7 N24 C1 C2 7.58(19)
O25 C1 C2 C8 -153.28(13)
N24 C1 C2 C8 27.51(15)
O25 C1 C2 C9 -32.10(17)
N24 C1 C2 C9 148.69(12)
O25 C1 C2 C3 86.81(14)
N24 C1 C2 C3 -92.40(13)
C1 C2 C3 C4 68.49(14)
C8 C2 C3 C4 -50.60(15)
C9 C2 C3 C4 -171.82(11)
C2 C3 C4 C12 -79.12(14)
C2 C3 C4 C10 162.78(12)
C2 C3 C4 C5 42.84(15)
C12 C4 C5 C6 78.54(14)
C10 C4 C5 C6 -164.27(12)
C3 C4 C5 C6 -45.61(15)
C4 C5 C6 C7 -63.22(14)
C4 C5 C6 C8 56.13(15)
C4 C5 C6 C11 177.80(12)
C1 N24 C7 O26 170.27(13)
C1 N24 C7 C6 -9.93(19)
C8 C6 C7 O26 156.58(13)
C11 C6 C7 O26 35.26(18)
C5 C6 C7 O26 -84.40(15)
C8 C6 C7 N24 -23.22(16)
C11 C6 C7 N24 -144.54(13)
C5 C6 C7 N24 95.81(13)
C1 C2 C8 C6 -60.12(14)
C9 C2 C8 C6 179.29(11)
C3 C2 C8 C6 59.42(14)
C7 C6 C8 C2 57.92(14)
C11 C6 C8 C2 177.43(12)
C5 C6 C8 C2 -62.04(14)
C10 C4 C12 C13 -61.9(16)
C3 C4 C12 C13 18E1(10)
C5 C4 C12 C13 57.0(16)
C4 C12 C13 C14 -108(4)
C12 C13 C14 C15 77(4)
C12 C13 C14 C22 -103(4)
C22 C14 C15 C16 -0.35(18)
C13 C14 C15 C16 179.45(12)
C14 C15 C16 C21 0.29(19)
C14 C15 C16 C17 179.45(13)
C15 C16 C17 C18 -179.53(15)
C21 C16 C17 C18 -0.4(2)
C16 C17 C18 C19 0.2(3)
C17 C18 C19 C20 0.3(3)
C18 C19 C20 C21 -0.6(3)
C22 N23 C21 C20 -179.28(13)
C22 N23 C21 C16 0.23(19)
C19 C20 C21 N23 179.90(14)
C19 C20 C21 C16 0.4(2)
C15 C16 C21 N23 -0.22(19)
C17 C16 C21 N23 -179.42(12)
C15 C16 C21 C20 179.28(13)
C17 C16 C21 C20 0.1(2)
C21 N23 C22 C14 -0.3(2)
C15 C14 C22 N23 0.4(2)
C13 C14 C22 N23 -179.43(13)
C33 N50 C27 O51 163.89(12)
C33 N50 C27 C28 -17.03(18)
O51 C27 C28 C34 156.73(13)
N50 C27 C28 C34 -22.32(15)
O51 C27 C28 C35 35.68(17)
N50 C27 C28 C35 -143.37(12)
O51 C27 C28 C29 -83.59(16)
N50 C27 C28 C29 97.37(13)
C34 C28 C29 C30 53.09(13)
C27 C28 C29 C30 -66.27(13)
C35 C28 C29 C30 175.16(11)
C28 C29 C30 C38 77.14(13)
C28 C29 C30 C36 -164.11(11)
C28 C29 C30 C31 -44.30(14)
C38 C30 C31 C32 -75.30(13)
C36 C30 C31 C32 165.30(10)
C29 C30 C31 C32 44.87(14)
C30 C31 C32 C34 -54.54(13)
C30 C31 C32 C37 -176.03(11)
C30 C31 C32 C33 64.95(13)
C27 N50 C33 O52 -163.53(12)
C27 N50 C33 C32 17.86(18)
C34 C32 C33 O52 -157.70(12)
C37 C32 C33 O52 -36.73(17)
C31 C32 C33 O52 82.50(15)
C34 C32 C33 N50 20.86(14)
C37 C32 C33 N50 141.84(11)
C31 C32 C33 N50 -98.94(12)
C37 C32 C34 C28 -178.25(10)
C33 C32 C34 C28 -59.02(13)
C31 C32 C34 C28 61.78(12)
C27 C28 C34 C32 59.80(13)
C35 C28 C34 C32 178.56(10)
C29 C28 C34 C32 -60.93(13)
C36 C30 C38 C39 -136.8(17)
C31 C30 C38 C39 103.7(17)
C29 C30 C38 C39 -17.3(18)
C30 C38 C39 C40 -18(3)
C38 C39 C40 C41 46.2(11)
C38 C39 C40 C48 -129.8(10)
C48 C40 C41 C42 1.4(2)
C39 C40 C41 C42 -174.62(12)
C40 C41 C42 C47 0.0(2)
C40 C41 C42 C43 176.85(14)
C41 C42 C43 C44 -176.28(15)
C47 C42 C43 C44 0.5(2)
C42 C43 C44 C45 0.0(3)
C43 C44 C45 C46 -0.8(2)
C44 C45 C46 C47 1.0(2)
C48 N49 C47 C42 1.97(18)
C48 N49 C47 C46 -176.46(11)
C41 C42 C47 N49 -1.76(19)
C43 C42 C47 N49 -178.74(13)
C41 C42 C47 C46 176.66(12)
C43 C42 C47 C46 -0.32(19)
C45 C46 C47 N49 178.02(12)
C45 C46 C47 C42 -0.45(19)
C47 N49 C48 C40 -0.43(18)
C41 C40 C48 N49 -1.27(19)
C39 C40 C48 N49 174.74(11)
